data_9002249
loop_
_publ_author_name
'Galliski, M. A.'
'Cooper, M. A.'
'Hawthorne, F. C.'
'Cerny, P.'

_publ_section_title
;Bederite, a new pegmatite phosphate mineral from Nevados de Palermo,
 Argentina: Description and crystal structure
;
_journal_name_full 'American Mineralogist'
_journal_page_first 1674
_journal_page_last 1679
_journal_volume 84
_journal_year 1999
_chemical_formula_sum 'Al0.09 Ca1.03 Fe0.94 H2 Mg0.44 Mn1.89 Na0.1 O13 P3 Zn0.02'
_chemical_name_mineral Bederite
_space_group_IT_number 61
_symmetry_space_group_name_Hall '-P 2bc 2ac'
_symmetry_space_group_name_H-M 'P c a b'
_cell_angle_alpha 90
_cell_angle_beta 90
_cell_angle_gamma 90
_cell_formula_units_Z 8
_cell_length_a 12.559
_cell_length_b 12.834
_cell_length_c 11.714
_cell_volume 1888.088
_database_code_amcsd 0002333
_exptl_crystal_density_diffrn 3.639
_cod_original_formula_sum 'P3 Mn1.89 Mg.44 Fe.94 Zn.02 Al.09 Na.1 Ca1.03 O13 H2'
_cod_database_code 9002249

loop_
_space_group_symop_operation_xyz
x,y,z
x,1/2+y,1/2-z
-x,1/2-y,1/2+z
1/2-x,y,1/2+z
1/2+x,-y,1/2-z
1/2+x,1/2-y,z
1/2-x,1/2+y,-z
-x,-y,-z

loop_
_atom_site_aniso_label
_atom_site_aniso_U_11
_atom_site_aniso_U_22
_atom_site_aniso_U_33
_atom_site_aniso_U_12
_atom_site_aniso_U_13
_atom_site_aniso_U_23
P1 0.00930 0.00710 0.00610 0.00020 -0.00040 -0.00080
P2 0.01040 0.00720 0.00730 -0.00020 -0.00110 0.00040
P3 0.01370 0.00700 0.00690 -0.00050 -0.00010 0.00000
Mn1 0.01190 0.00870 0.01280 0.00090 0.00130 0.00200
Mg1 0.01190 0.00870 0.01280 0.00090 0.00130 0.00200
Fe1 0.01190 0.00870 0.01280 0.00090 0.00130 0.00200
Zn1 0.01190 0.00870 0.01280 0.00090 0.00130 0.00200
Fe2 0.00930 0.00680 0.00620 -0.00050 0.00000 -0.00040
Mg2 0.00930 0.00680 0.00620 -0.00050 0.00000 -0.00040
Al2 0.00930 0.00680 0.00620 -0.00050 0.00000 -0.00040
Ca2 0.01390 0.00980 0.00880 -0.00150 0.00010 0.00130
O1 0.01190 0.01570 0.01170 0.00250 -0.00260 -0.00040
O2 0.01770 0.01370 0.00750 0.00140 0.00130 0.00110
O3 0.01370 0.00850 0.01650 -0.00220 -0.00080 -0.00130
O4 0.01200 0.01140 0.01080 0.00030 0.00100 -0.00300
O5 0.01560 0.00750 0.01270 -0.00170 -0.00020 0.00030
O6 0.01420 0.00950 0.01320 0.00140 0.00020 -0.00310
O7 0.02110 0.01490 0.00950 -0.00510 -0.00290 0.00370
O8 0.01170 0.01790 0.01630 0.00290 -0.00290 -0.00040
O9 0.02050 0.00970 0.01100 0.00320 0.00020 0.00100
O10 0.01940 0.01500 0.01220 -0.00700 -0.00040 -0.00210
O11 0.01790 0.01090 0.01060 -0.00320 -0.00060 0.00160
O12 0.02350 0.01560 0.00960 0.00650 -0.00190 -0.00160
O13 0.02130 0.02830 0.01480 0.00460 0.00100 0.00620

loop_
_atom_site_label
_atom_site_fract_x
_atom_site_fract_y
_atom_site_fract_z
_atom_site_occupancy
_atom_site_U_iso_or_equiv
P1 0.38715 0.29998 0.23044 1.00000 ?
P2 0.09661 0.44479 0.25952 1.00000 ?
P3 0.26392 0.12462 0.47847 1.00000 ?
Mn1 0.14793 0.20846 0.23362 0.51000 ?
Mg1 0.14793 0.20846 0.23362 0.31000 ?
Fe1 0.14793 0.20846 0.23362 0.16000 ?
Zn1 0.14793 0.20846 0.23362 0.02000 ?
Fe2 0.33024 0.04152 0.22862 0.78000 ?
Mg2 0.33024 0.04152 0.22862 0.13000 ?
Al2 0.33024 0.04152 0.22862 0.09000 ?
Mn3*1 0.00980 0.28400 0.46460 1.00000 0.00890
Mn3*2 -0.00360 0.30620 0.46550 0.25000 0.01100
Mn3** 0.02470 0.26440 0.46110 0.13000 0.00990
Na 0.00900 -0.00850 -0.01620 0.10000 0.02610
Ca1 0.00900 -0.00850 -0.01620 0.03000 0.02610
Ca2 0.26053 0.37624 0.49935 1.00000 ?
O1 0.49250 0.27290 0.28940 1.00000 ?
O2 0.40530 0.33700 0.10780 1.00000 ?
O3 0.31710 0.20100 0.22720 1.00000 ?
O4 0.33010 0.38490 0.30120 1.00000 ?
O5 0.16370 0.54550 0.25610 1.00000 ?
O6 0.14890 0.36370 0.18150 1.00000 ?
O7 0.09180 0.40770 0.38390 1.00000 ?
O8 -0.01480 0.46780 0.21010 1.00000 ?
O9 0.18910 0.20410 0.42130 1.00000 ?
O10 0.35030 0.18930 0.54130 1.00000 ?
O11 0.19970 0.05220 0.55790 1.00000 ?
O12 0.32270 0.04930 0.39710 1.00000 ?
O13 -0.02790 0.11840 0.49100 1.00000 ?
H1 0.00300 0.08200 0.55700 1.00000 0.05390
H2 0.00200 0.08100 0.42500 1.00000 0.05390

loop_
_cod_changelog_entry_id
_cod_changelog_entry_author
_cod_changelog_entry_date
_cod_changelog_entry_text
1
;cod-tools version 3.10.1
Id: cif_fix_AMCSD_atom_labels 10224 2024-08-07 11:09:31Z saulius
;
2024-08-07T19:38:46+03:00
;Changed the following '_atom_site_label' values:
the first duplicated label 'Mn3*'  converted to 'Mn3*1'
duplicated label 'Mn3*' at index 11 converted to 'Mn3*2'
the first duplicated label 'Ca'  converted to 'Ca1'
duplicated label 'Ca' at index 15 converted to 'Ca2'
;

loop_
_cod_related_entry_id
_cod_related_entry_database
_cod_related_entry_code
1 AMCSD 0002333
